data_7104711
loop_
_publ_author_name
'Arunachalam, M'
'Ghosh, Pradyut'

_publ_section_title
;
 Recognition and complexation of hydrated fluoride anion:
 F2(H2O)(6)(2-) templated formation of a dimeric capsule of a tripodal
 amide.
;
_journal_issue 36
_journal_name_full 'Chemical communications (Cambridge, England)'
_journal_page_first 5389
_journal_page_last 5391
_journal_paper_doi 10.1039/b910014h
_journal_volume 34
_journal_year 2009
_chemical_formula_sum 'C106 H160 F2 N14 O28'
_chemical_formula_weight 2116.48
_chemical_name_systematic
;
?
;
_space_group_IT_number 2
_symmetry_cell_setting triclinic
_symmetry_space_group_name_Hall '-P 1'
_symmetry_space_group_name_H-M 'P -1'
_atom_sites_solution_hydrogens geom
_atom_sites_solution_primary direct
_atom_sites_solution_secondary difmap
_audit_creation_method SHELXL-97
_cell_angle_alpha 105.659(2)
_cell_angle_beta 92.575(2)
_cell_angle_gamma 105.648(2)
_cell_formula_units_Z 2
_cell_length_a 12.9823(7)
_cell_length_b 20.3519(12)
_cell_length_c 23.1725(13)
_cell_measurement_reflns_used 4538
_cell_measurement_temperature 100(2)
_cell_measurement_theta_max 21.20
_cell_measurement_theta_min 2.32
_cell_volume 5630.8(5)
_computing_cell_refinement 'BRUKER AXS SMART 3'
_computing_data_collection 'BRUKER AXS SMART 3'
_computing_data_reduction 'BRUKER AXS SAINT'
_computing_molecular_graphics 'BRUKER SHELXTL'
_computing_publication_material 'MERCURY 2.2'
_computing_structure_refinement 'SHELXL-97 (Sheldrick, 1997)'
_computing_structure_solution 'SHELXS-97 (Sheldrick, 1990)'
_diffrn_ambient_temperature 100(2)
_diffrn_detector_area_resol_mean 3
_diffrn_measured_fraction_theta_full 0.994
_diffrn_measured_fraction_theta_max 0.994
_diffrn_measurement_device_type 'BRUKER CCD AREA DETECTOR'
_diffrn_measurement_method 'OMEGA SCAN'
_diffrn_radiation_monochromator graphite
_diffrn_radiation_source 'fine-focus sealed tube'
_diffrn_radiation_type MoK\a
_diffrn_radiation_wavelength 0.71073
_diffrn_reflns_av_R_equivalents 0.0676
_diffrn_reflns_av_sigmaI/netI 0.0664
_diffrn_reflns_limit_h_max 14
_diffrn_reflns_limit_h_min -13
_diffrn_reflns_limit_k_max 21
_diffrn_reflns_limit_k_min -22
_diffrn_reflns_limit_l_max 25
_diffrn_reflns_limit_l_min -25
_diffrn_reflns_number 54203
_diffrn_reflns_theta_full 22.67
_diffrn_reflns_theta_max 22.67
_diffrn_reflns_theta_min 0.92
_exptl_absorpt_coefficient_mu 0.093
_exptl_absorpt_correction_T_max 0.9853
_exptl_absorpt_correction_T_min 0.9745
_exptl_absorpt_correction_type multi-scan
_exptl_absorpt_process_details SADABS
_exptl_crystal_colour colorless
_exptl_crystal_density_diffrn 1.248
_exptl_crystal_density_method 'not measured'
_exptl_crystal_description block
_exptl_crystal_F_000 2272
_exptl_crystal_size_max 0.28
_exptl_crystal_size_mid 0.19
_exptl_crystal_size_min 0.16
_refine_diff_density_max 0.694
_refine_diff_density_min -0.378
_refine_diff_density_rms 0.079
_refine_ls_extinction_method none
_refine_ls_goodness_of_fit_ref 1.031
_refine_ls_hydrogen_treatment mixed
_refine_ls_matrix_type full
_refine_ls_number_parameters 1388
_refine_ls_number_reflns 14944
_refine_ls_number_restraints 38
_refine_ls_restrained_S_all 1.034
_refine_ls_R_factor_all 0.1232
_refine_ls_R_factor_gt 0.0759
_refine_ls_shift/su_max 0.005
_refine_ls_shift/su_mean 0.000
_refine_ls_structure_factor_coef Fsqd
_refine_ls_weighting_details 'calc w=1/[\s^2^(Fo^2^)+(0.1384P)^2^+7.5152P] where P=(Fo^2^+2Fc^2^)/3'
_refine_ls_weighting_scheme calc
_refine_ls_wR_factor_gt 0.2118
_refine_ls_wR_factor_ref 0.2570
_reflns_number_gt 9162
_reflns_number_total 14944
_reflns_threshold_expression >2sigma(I)
_cod_data_source_file b910014h.txt
_cod_data_source_block tonaf2_0m
_cod_depositor_comments
;
The following automatic conversions were performed:
'_symmetry_cell_setting' value 'TRICLINIC' changed to 'triclinic'
according to '/home/saulius/struct/CIF-dictionaries/cif_core.dic'
dictionary named 'cif_core.dic' version 2.4.1 from 2010-06-29.

Automatic conversion script
Id: cif_fix_enum 1527 2010-12-29 10:47:43Z saulius 
;
_cod_original_sg_symbol_H-M P-1
_cod_database_code 7104711

loop_
_symmetry_equiv_pos_as_xyz
'x, y, z'
'-x, -y, -z'

loop_
_atom_site_label
_atom_site_type_symbol
_atom_site_fract_x
_atom_site_fract_y
_atom_site_fract_z
_atom_site_U_iso_or_equiv
_atom_site_adp_type
_atom_site_occupancy
_atom_site_symmetry_multiplicity
_atom_site_calc_flag
_atom_site_refinement_flags
_atom_site_disorder_assembly
_atom_site_disorder_group
F1 F 0.87669(19) 0.46000(13) 0.03922(11) 0.0228(6) Uani 1 1 d . . .
F2 F 0.61812(19) 0.04068(13) 0.45772(11) 0.0231(6) Uani 1 1 d . . .
O3 O 0.9939(3) 0.5851(2) 0.11307(17) 0.0312(9) Uani 1 1 d D . .
H3A H 0.970(4) 0.621(2) 0.112(3) 0.06(2) Uiso 1 1 d D . .
H3B H 0.949(5) 0.545(3) 0.088(3) 0.11(3) Uiso 1 1 d D . .
O4 O 0.0755(3) 0.44601(18) 0.03733(16) 0.0284(8) Uani 1 1 d D . .
H4A H 0.010(2) 0.451(3) 0.038(3) 0.06(2) Uiso 1 1 d D . .
H4B H 0.109(4) 0.475(3) 0.018(2) 0.06(2) Uiso 1 1 d D . .
O5 O 0.6973(3) 0.1264(2) 0.56943(19) 0.0263(9) Uani 1 1 d . . .
H5A H 0.637(5) 0.112(3) 0.583(3) 0.06(2) Uiso 1 1 d . . .
H5B H 0.682(4) 0.100(3) 0.536(3) 0.026(17) Uiso 1 1 d . . .
O6 O 0.4156(3) 0.05065(18) 0.46162(16) 0.0277(8) Uani 1 1 d D . .
H6A H 0.387(4) 0.024(3) 0.485(2) 0.056(19) Uiso 1 1 d D . .
H6B H 0.484(2) 0.052(4) 0.462(3) 0.08(2) Uiso 1 1 d D . .
O7 O 0.8012(3) 0.3790(2) 0.9249(2) 0.0257(9) Uani 1 1 d . . .
H7A H 0.859(5) 0.391(3) 0.914(3) 0.05(2) Uiso 1 1 d . . .
H7B H 0.812(4) 0.399(3) 0.957(3) 0.04(2) Uiso 1 1 d . . .
O8 O 0.4951(3) 0.0899(2) 0.61024(17) 0.0292(9) Uani 1 1 d . . .
H8A H 0.457(4) 0.053(3) 0.587(2) 0.026(16) Uiso 1 1 d . . .
H8B H 0.457(4) 0.118(3) 0.605(2) 0.036(16) Uiso 1 1 d . . .
O9 O 0.6831(3) 0.2948(2) 1.21599(19) 0.0408(10) Uani 1 1 d . . .
N10 N 0.7605(4) 0.3345(2) 1.2520(2) 0.0327(11) Uani 1 1 d . . .
O11 O 0.7633(3) 0.3501(2) 1.30716(18) 0.0462(11) Uani 1 1 d . . .
C12 C 0.8605(4) 0.3628(3) 1.2279(2) 0.0264(12) Uani 1 1 d . . .
C13 C 0.9496(4) 0.3434(3) 1.2430(2) 0.0325(13) Uani 1 1 d . . .
H13 H 0.9476 0.3165 1.2698 0.039 Uiso 1 1 calc R . .
C14 C 1.0413(4) 0.3646(3) 1.2173(2) 0.0346(13) Uani 1 1 d . . .
H14 H 1.1020 0.3516 1.2267 0.042 Uiso 1 1 calc R . .
C15 C 1.0449(4) 0.4049(3) 1.1777(2) 0.0280(12) Uani 1 1 d . . .
H15 H 1.1070 0.4181 1.1599 0.034 Uiso 1 1 calc R . .
C16 C 0.9558(4) 0.4256(2) 1.1646(2) 0.0218(11) Uani 1 1 d . . .
H16 H 0.9595 0.4538 1.1387 0.026 Uiso 1 1 calc R . .
C17 C 0.8611(4) 0.4051(2) 1.1891(2) 0.0201(11) Uani 1 1 d . . .
C18 C 0.7647(4) 0.4296(2) 1.1795(2) 0.0195(11) Uani 1 1 d . . .
O19 O 0.7068(3) 0.43830(18) 1.22019(14) 0.0293(8) Uani 1 1 d . . .
N20 N 0.7442(3) 0.44166(19) 1.12718(16) 0.0185(9) Uani 1 1 d . . .
H20 H 0.7862 0.4361 1.0998 0.022 Uiso 1 1 calc R . .
C21 C 0.6491(3) 0.4645(2) 1.1168(2) 0.0205(11) Uani 1 1 d . . .
H21B H 0.6444 0.5011 1.1526 0.025 Uiso 1 1 calc R . .
H21A H 0.5848 0.4243 1.1099 0.025 Uiso 1 1 calc R . .
C22 C 0.6536(3) 0.4934(2) 1.0633(2) 0.0160(10) Uani 1 1 d . . .
C23 C 0.7045(3) 0.5664(2) 1.0726(2) 0.0160(10) Uani 1 1 d . . .
C24 C 0.7540(4) 0.6133(2) 1.1359(2) 0.0209(11) Uani 1 1 d . . .
H24B H 0.8050 0.6563 1.1337 0.031 Uiso 1 1 calc R . .
H24C H 0.7901 0.5881 1.1554 0.031 Uiso 1 1 calc R . .
H24A H 0.6982 0.6251 1.1587 0.031 Uiso 1 1 calc R . .
C25 C 0.7088(3) 0.5944(2) 1.0234(2) 0.0186(11) Uani 1 1 d . . .
C26 C 0.7646(4) 0.6721(2) 1.0312(2) 0.0210(11) Uani 1 1 d . . .
H26A H 0.7202 0.6911 1.0092 0.025 Uiso 1 1 calc R . .
H26B H 0.7744 0.6988 1.0736 0.025 Uiso 1 1 calc R . .
N27 N 0.8692(3) 0.68059(19) 1.00895(16) 0.0190(9) Uani 1 1 d . . .
H27 H 0.8940 0.6445 0.9984 0.023 Uiso 1 1 calc R . .
C28 C 0.9267(4) 0.7438(3) 1.0049(2) 0.0196(11) Uani 1 1 d . . .
O29 O 0.8997(3) 0.79885(16) 1.02191(14) 0.0261(8) Uani 1 1 d . . .
C30 C 1.0296(4) 0.7447(2) 0.9773(2) 0.0228(11) Uani 1 1 d . . .
C31 C 1.1066(4) 0.7180(3) 0.9988(2) 0.0289(12) Uani 1 1 d . . .
H31 H 1.0938 0.6969 1.0298 0.035 Uiso 1 1 calc R . .
C32 C 1.2027(4) 0.7229(3) 0.9740(3) 0.0411(15) Uani 1 1 d . . .
H32 H 1.2538 0.7052 0.9889 0.049 Uiso 1 1 calc R . .
C33 C 1.2240(5) 0.7528(3) 0.9285(3) 0.0464(16) Uani 1 1 d . . .
H33 H 1.2884 0.7547 0.9121 0.056 Uiso 1 1 calc R . .
C34 C 1.1495(5) 0.7807(3) 0.9064(3) 0.0477(17) Uani 1 1 d . . .
H34 H 1.1629 0.8016 0.8754 0.057 Uiso 1 1 calc R . .
C35 C 1.0553(4) 0.7764(3) 0.9320(2) 0.0325(13) Uani 1 1 d . . .
N36 N 0.9728(5) 0.8014(3) 0.9057(2) 0.0584(15) Uani 1 1 d . . .
O37 O 0.8821(4) 0.7602(3) 0.88958(18) 0.0595(12) Uani 1 1 d . . .
O38 O 0.9996(5) 0.8605(4) 0.9001(4) 0.140(3) Uani 1 1 d . . .
C39 C 0.6616(3) 0.5496(2) 0.9654(2) 0.0170(10) Uani 1 1 d . . .
C40 C 0.6676(4) 0.5792(3) 0.9119(2) 0.0243(11) Uani 1 1 d . . .
H40A H 0.6687 0.5424 0.8760 0.036 Uiso 1 1 calc R . .
H40C H 0.7320 0.6183 0.9186 0.036 Uiso 1 1 calc R . .
H40B H 0.6058 0.5954 0.9070 0.036 Uiso 1 1 calc R . .
C41 C 0.6109(3) 0.4773(2) 0.9572(2) 0.0190(11) Uani 1 1 d . . .
C42 C 0.5544(3) 0.4298(3) 0.8955(2) 0.0228(11) Uani 1 1 d . . .
H42A H 0.4973 0.3903 0.9003 0.027 Uiso 1 1 calc R . .
H42B H 0.5215 0.4569 0.8757 0.027 Uiso 1 1 calc R . .
N43 N 0.6286(3) 0.40137(19) 0.85705(16) 0.0196(9) Uani 1 1 d . . .
H43 H 0.6827 0.3930 0.8733 0.024 Uiso 1 1 calc R . .
C44 C 0.6134(4) 0.3885(2) 0.7979(2) 0.0208(11) Uani 1 1 d . . .
O45 O 0.5377(3) 0.39905(18) 0.77112(14) 0.0287(8) Uani 1 1 d . . .
C46 C 0.6956(4) 0.3616(2) 0.7627(2) 0.0201(11) Uani 1 1 d . . .
C47 C 0.8056(4) 0.3948(2) 0.7806(2) 0.0241(11) Uani 1 1 d . . .
H47 H 0.8286 0.4312 0.8168 0.029 Uiso 1 1 calc R . .
C48 C 0.8808(4) 0.3741(3) 0.7452(2) 0.0312(13) Uani 1 1 d . . .
H48 H 0.9540 0.3966 0.7578 0.037 Uiso 1 1 calc R . .
C49 C 0.8480(4) 0.3205(3) 0.6913(2) 0.0305(13) Uani 1 1 d . . .
H49 H 0.8992 0.3071 0.6677 0.037 Uiso 1 1 calc R . .
C50 C 0.7391(4) 0.2862(3) 0.6722(2) 0.0255(12) Uani 1 1 d . . .
H50 H 0.7162 0.2498 0.6359 0.031 Uiso 1 1 calc R . .
C51 C 0.6660(4) 0.3076(2) 0.7082(2) 0.0208(11) Uani 1 1 d . . .
N52 N 0.5515(3) 0.2670(2) 0.6890(2) 0.0249(10) Uani 1 1 d . . .
O53 O 0.5174(3) 0.25263(19) 0.63520(16) 0.0385(9) Uani 1 1 d . . .
O54 O 0.4968(3) 0.24786(18) 0.72594(16) 0.0320(9) Uani 1 1 d . . .
C55 C 0.6095(3) 0.4485(2) 1.0056(2) 0.0172(11) Uani 1 1 d . . .
C56 C 0.5631(4) 0.3684(2) 0.9950(2) 0.0258(12) Uani 1 1 d . . .
H56C H 0.5943 0.3549 1.0266 0.039 Uiso 1 1 calc R . .
H56A H 0.5795 0.3433 0.9567 0.039 Uiso 1 1 calc R . .
H56B H 0.4863 0.3566 0.9948 0.039 Uiso 1 1 calc R . .
N57 N 0.9378(3) 0.96619(19) 0.15601(17) 0.0240(9) Uiso 1 1 d D . .
C58 C 0.8586(6) 0.9287(4) 0.1928(4) 0.0276(19) Uiso 0.62 1 d PD . .
C58B C 0.8786(9) 0.8915(6) 0.1576(5) 0.020(3) Uiso 0.38 1 d PD . .
C59 C 0.7934(7) 0.8525(5) 0.1573(4) 0.041(2) Uiso 0.62 1 d PD . .
C59B C 0.8001(9) 0.8896(6) 0.2058(6) 0.027(3) Uiso 0.38 1 d PD . .
C60 C 0.6905(10) 0.8311(6) 0.1884(5) 0.030(3) Uiso 0.42 1 d PD . .
C60B C 0.7282(8) 0.8129(5) 0.1956(4) 0.031(2) Uiso 0.58 1 d PD . .
C61 C 0.6144(8) 0.7611(6) 0.1484(4) 0.047(3) Uiso 0.64 1 d PD . .
C61B C 0.6392(14) 0.7908(11) 0.1442(7) 0.048(5) Uiso 0.36 1 d PD . .
C62 C 0.8833(7) 0.9664(5) 0.0987(4) 0.039(2) Uiso 0.63 1 d PD . .
C62B C 0.8559(11) 1.0017(7) 0.1363(6) 0.038(4) Uiso 0.37 1 d PD . .
C63 C 0.7807(8) 0.9898(6) 0.1069(5) 0.063(3) Uiso 0.65 1 d PD . .
C63B C 0.7888(13) 0.9628(10) 0.0753(8) 0.055(5) Uiso 0.35 1 d PD . .
C64 C 0.7474(11) 1.0044(7) 0.0469(6) 0.067(4) Uiso 0.55 1 d PD . .
C64B C 0.7012(11) 0.9950(7) 0.0671(7) 0.049(4) Uiso 0.45 1 d PD . .
C65 C 0.6354(12) 1.0161(9) 0.0494(8) 0.089(5) Uiso 0.50 1 d PD . .
C65B C 0.6077(14) 0.9756(11) 0.1025(9) 0.109(6) Uiso 0.50 1 d PD . .
C66 C 1.0231(6) 0.9265(4) 0.1449(4) 0.0255(19) Uiso 0.60 1 d PD . .
C66B C 1.0105(10) 0.9569(8) 0.1050(6) 0.041(4) Uiso 0.40 1 d PD . .
C67 C 1.1111(8) 0.9610(6) 0.1118(5) 0.061(3) Uiso 0.64 1 d PD . .
C67B C 1.1071(12) 0.9343(11) 0.1218(8) 0.048(5) Uiso 0.36 1 d PD . .
C68 C 1.1983(10) 0.9197(6) 0.1089(6) 0.051(3) Uiso 0.51 1 d PD . .
C68B C 1.1866(12) 0.9394(9) 0.0757(7) 0.081(5) Uiso 0.49 1 d PD . .
C69 C 1.289(2) 0.9639(16) 0.1532(13) 0.166(12) Uiso 0.42 1 d PD . .
C69B C 1.2930(11) 0.9285(8) 0.0835(7) 0.083(4) Uiso 0.58 1 d PD . .
C70 C 0.9879(6) 1.0444(4) 0.1958(3) 0.035(2) Uiso 0.67 1 d PD . .
C70B C 0.9944(10) 1.0139(7) 0.2143(5) 0.017(3) Uiso 0.33 1 d PD . .
C71 C 1.0581(6) 1.0561(4) 0.2531(4) 0.042(2) Uiso 0.70 1 d PD . .
C71B C 1.0816(14) 1.0804(8) 0.2127(7) 0.044(5) Uiso 0.30 1 d PD . .
C72 C 1.097(2) 1.1333(10) 0.2929(14) 0.031(10) Uiso 0.18 1 d PD . .
C72B C 1.1174(6) 1.1361(4) 0.2759(4) 0.041(3) Uiso 0.82 1 d PD . .
C73 C 1.0397(8) 1.1825(5) 0.2832(4) 0.057(3) Uiso 0.69 1 d PD . .
C73B C 1.165(2) 1.2000(11) 0.2602(11) 0.079(7) Uiso 0.31 1 d PD . .
O74 O 0.0651(3) 0.3489(2) 0.37659(19) 0.0560(12) Uani 1 1 d . . .
C75 C 0.1632(5) 0.3536(3) 0.4100(3) 0.0497(16) Uani 1 1 d . . .
H75B H 0.1942 0.4020 0.4363 0.060 Uiso 1 1 calc R . .
H75A H 0.2143 0.3429 0.3823 0.060 Uiso 1 1 calc R . .
C76 C 0.1443(5) 0.3026(3) 0.4475(3) 0.0476(16) Uani 1 1 d . . .
H76A H 0.1184 0.2539 0.4211 0.057 Uiso 1 1 calc R . .
H76B H 0.2118 0.3079 0.4706 0.057 Uiso 1 1 calc R . .
O77 O 0.0670(3) 0.3160(2) 0.48770(19) 0.0549(11) Uani 1 1 d . . .
C78 C -0.0308(5) 0.3107(4) 0.4535(3) 0.0578(19) Uani 1 1 d . . .
H78B H -0.0830 0.3204 0.4808 0.069 Uiso 1 1 calc R . .
H78A H -0.0604 0.2625 0.4268 0.069 Uiso 1 1 calc R . .
C79 C -0.0120(5) 0.3620(4) 0.4172(3) 0.0579(18) Uani 1 1 d . . .
H79A H -0.0795 0.3572 0.3943 0.069 Uiso 1 1 calc R . .
H79B H 0.0142 0.4104 0.4439 0.069 Uiso 1 1 calc R . .
O80 O 0.3896(4) 0.1875(3) 0.0187(2) 0.0883(17) Uani 1 1 d . . .
C81 C 0.4893(6) 0.1946(5) 0.0490(4) 0.089(3) Uani 1 1 d . . .
H81B H 0.5213 0.2440 0.0727 0.106 Uiso 1 1 calc R . .
H81A H 0.5370 0.1823 0.0196 0.106 Uiso 1 1 calc R . .
C82 C 0.4798(6) 0.1483(4) 0.0894(4) 0.071(2) Uani 1 1 d . . .
H82A H 0.4560 0.0986 0.0653 0.085 Uiso 1 1 calc R . .
H82B H 0.5498 0.1574 0.1115 0.085 Uiso 1 1 calc R . .
O83 O 0.4044(4) 0.1617(3) 0.1313(2) 0.0782(15) Uani 1 1 d . . .
C84 C 0.3039(5) 0.1534(4) 0.0997(3) 0.0630(19) Uani 1 1 d . . .
H84B H 0.2541 0.1639 0.1284 0.076 Uiso 1 1 calc R . .
H84A H 0.2740 0.1043 0.0748 0.076 Uiso 1 1 calc R . .
C85 C 0.3163(6) 0.2016(4) 0.0611(3) 0.065(2) Uani 1 1 d . . .
H85A H 0.2467 0.1950 0.0396 0.078 Uiso 1 1 calc R . .
H85B H 0.3428 0.2508 0.0862 0.078 Uiso 1 1 calc R . .
O9' O 1.0061(3) 1.25890(19) 0.76754(15) 0.0333(9) Uani 1 1 d . . .
N10' N 0.9507(3) 1.2399(2) 0.80453(19) 0.0253(10) Uani 1 1 d . . .
O11' O 0.9836(3) 1.25373(18) 0.85834(16) 0.0330(9) Uani 1 1 d . . .
C12' C 0.8363(4) 1.1992(2) 0.7843(2) 0.0203(11) Uani 1 1 d . . .
C13' C 0.7621(4) 1.2208(3) 0.8207(2) 0.0254(12) Uani 1 1 d . . .
H13' H 0.7846 1.2572 0.8570 0.030 Uiso 1 1 calc R . .
C14' C 0.6533(4) 1.1862(3) 0.8010(2) 0.0288(12) Uani 1 1 d . . .
H14' H 0.6017 1.1996 0.8243 0.035 Uiso 1 1 calc R . .
C15' C 0.6213(4) 1.1321(3) 0.7472(2) 0.0294(12) Uani 1 1 d . . .
H15' H 0.5484 1.1092 0.7342 0.035 Uiso 1 1 calc R . .
C16' C 0.6979(4) 1.1117(2) 0.7124(2) 0.0225(11) Uani 1 1 d . . .
H16' H 0.6755 1.0747 0.6766 0.027 Uiso 1 1 calc R . .
C17' C 0.8076(4) 1.1453(2) 0.7300(2) 0.0199(11) Uani 1 1 d . . .
C18' C 0.8909(4) 1.1188(2) 0.6954(2) 0.0196(11) Uani 1 1 d . . .
O19' O 0.9658(3) 1.10806(18) 0.72206(14) 0.0286(8) Uani 1 1 d . . .
N20' N 0.8761(3) 1.10679(19) 0.63603(17) 0.0205(9) Uani 1 1 d . . .
H20' H 0.8223 1.1157 0.6201 0.025 Uiso 1 1 calc R . .
C21' C 0.9497(3) 1.0786(2) 0.5970(2) 0.0221(11) Uani 1 1 d . . .
H21C H 0.9840 1.0522 0.6169 0.027 Uiso 1 1 calc R . .
H21D H 1.0057 1.1181 0.5915 0.027 Uiso 1 1 calc R . .
C22' C 0.8931(3) 1.0303(2) 0.53606(19) 0.0163(10) Uani 1 1 d . . .
C23' C 0.8468(3) 0.9581(2) 0.5295(2) 0.0162(10) Uani 1 1 d . . .
C24' C 0.8472(4) 0.9304(3) 0.5841(2) 0.0239(11) Uani 1 1 d . . .
H24E H 0.9153 0.9221 0.5915 0.036 Uiso 1 1 calc R . .
H24D H 0.7903 0.8865 0.5765 0.036 Uiso 1 1 calc R . .
H24F H 0.8363 0.9650 0.6188 0.036 Uiso 1 1 calc R . .
C25' C 0.7993(3) 0.9117(2) 0.4721(2) 0.0157(10) Uani 1 1 d . . .
C26' C 0.7479(3) 0.8338(2) 0.4655(2) 0.0193(11) Uani 1 1 d . . .
H26D H 0.7369 0.8066 0.4232 0.023 Uiso 1 1 calc R . .
H26C H 0.7956 0.8165 0.4870 0.023 Uiso 1 1 calc R . .
N27' N 0.6445(3) 0.82300(19) 0.48946(16) 0.0167(9) Uani 1 1 d . . .
H27' H 0.6162 0.8575 0.4992 0.020 Uiso 1 1 calc R . .
C28' C 0.5944(4) 0.7601(2) 0.49611(19) 0.0178(11) Uani 1 1 d . . .
O29' O 0.6259(3) 0.70678(16) 0.47980(14) 0.0243(8) Uani 1 1 d . . .
C30' C 0.4951(4) 0.7570(2) 0.5273(2) 0.0206(11) Uani 1 1 d . . .
C31' C 0.4138(4) 0.7837(2) 0.5110(2) 0.0261(12) Uani 1 1 d . . .
H31' H 0.4204 0.8057 0.4804 0.031 Uiso 1 1 calc R . .
C32' C 0.3228(4) 0.7774(3) 0.5407(3) 0.0372(14) Uani 1 1 d . . .
H32' H 0.2681 0.7949 0.5298 0.045 Uiso 1 1 calc R . .
C33' C 0.3128(4) 0.7452(3) 0.5865(3) 0.0412(15) Uani 1 1 d . . .
H33' H 0.2521 0.7423 0.6066 0.049 Uiso 1 1 calc R . .
C34' C 0.3919(4) 0.7172(3) 0.6028(3) 0.0385(14) Uani 1 1 d . . .
H34' H 0.3847 0.6945 0.6330 0.046 Uiso 1 1 calc R . .
C35' C 0.4806(4) 0.7239(3) 0.5731(2) 0.0291(12) Uani 1 1 d . . .
N36' N 0.5697(4) 0.6991(3) 0.5932(2) 0.0363(11) Uani 1 1 d . . .
O37' O 0.6569(3) 0.7424(2) 0.61349(17) 0.0496(11) Uani 1 1 d . . .
O38' O 0.5469(4) 0.6346(3) 0.5876(2) 0.0668(14) Uani 1 1 d . . .
C39' C 0.7983(3) 0.9379(2) 0.42222(19) 0.0151(10) Uani 1 1 d . . .
C40' C 0.7479(4) 0.8890(2) 0.3600(2) 0.0214(11) Uani 1 1 d . . .
H40D H 0.7124 0.9134 0.3393 0.032 Uiso 1 1 calc R . .
H40F H 0.6964 0.8470 0.3636 0.032 Uiso 1 1 calc R . .
H40E H 0.8031 0.8756 0.3374 0.032 Uiso 1 1 calc R . .
C41' C 0.8443(3) 1.0109(2) 0.4303(2) 0.0163(10) Uani 1 1 d . . .
C42' C 0.8429(3) 1.0386(2) 0.3762(2) 0.0200(11) Uani 1 1 d . . .
H42D H 0.9048 1.0801 0.3821 0.024 Uiso 1 1 calc R . .
H42C H 0.8488 1.0022 0.3405 0.024 Uiso 1 1 calc R . .
N43' N 0.7444(3) 1.05780(19) 0.36635(17) 0.0200(9) Uani 1 1 d . . .
H43' H 0.7038 1.0636 0.3945 0.024 Uiso 1 1 calc R . .
C44' C 0.7184(4) 1.0663(2) 0.3130(2) 0.0201(11) Uani 1 1 d . . .
O45' O 0.7731(3) 1.05742(17) 0.27090(15) 0.0289(8) Uani 1 1 d . . .
C46' C 0.6170(4) 1.0884(2) 0.3053(2) 0.0222(11) Uani 1 1 d . . .
C47' C 0.5266(4) 1.0675(2) 0.3332(2) 0.0224(11) Uani 1 1 d . . .
H47' H 0.5275 1.0401 0.3594 0.027 Uiso 1 1 calc R . .
C48' C 0.4352(4) 1.0871(3) 0.3224(2) 0.0298(12) Uani 1 1 d . . .
H48' H 0.3755 1.0734 0.3419 0.036 Uiso 1 1 calc R . .
C49' C 0.4317(4) 1.1268(3) 0.2831(2) 0.0373(14) Uani 1 1 d . . .
H49' H 0.3696 1.1393 0.2758 0.045 Uiso 1 1 calc R . .
C50' C 0.5204(4) 1.1479(3) 0.2545(2) 0.0340(13) Uani 1 1 d . . .
H50' H 0.5187 1.1743 0.2275 0.041 Uiso 1 1 calc R . .
C51' C 0.6115(4) 1.1292(3) 0.2667(2) 0.0264(12) Uani 1 1 d . . .
N52' N 0.7077(4) 1.1584(3) 0.2397(2) 0.0380(12) Uani 1 1 d . . .
O53' O 0.7012(3) 1.1433(2) 0.18484(19) 0.0497(11) Uani 1 1 d . . .
O54' O 0.7867(3) 1.1992(2) 0.27463(19) 0.0417(10) Uani 1 1 d . . .
C55' C 0.9305(4) 1.1372(2) 0.4969(2) 0.0256(12) Uani 1 1 d . . .
H55E H 1.0073 1.1511 0.4969 0.038 Uiso 1 1 calc R . .
H55F H 0.9132 1.1621 0.5350 0.038 Uiso 1 1 calc R . .
H55D H 0.8970 1.1490 0.4649 0.038 Uiso 1 1 calc R . .
C56' C 0.8896(3) 1.0578(2) 0.4876(2) 0.0174(11) Uani 1 1 d . . .
N57' N 0.4203(3) 0.46764(19) 0.65161(16) 0.0206(9) Uani 1 1 d . . .
C58' C 0.3705(4) 0.3943(2) 0.6580(2) 0.0253(12) Uani 1 1 d . . .
H58A H 0.3293 0.3641 0.6196 0.030 Uiso 1 1 calc R . .
H58B H 0.4285 0.3748 0.6655 0.030 Uiso 1 1 calc R . .
C59' C 0.2980(4) 0.3884(3) 0.7064(2) 0.0273(12) Uani 1 1 d . . .
H59A H 0.2495 0.4171 0.7056 0.033 Uiso 1 1 calc R . .
H59B H 0.3414 0.4069 0.7457 0.033 Uiso 1 1 calc R . .
C60' C 0.2331(4) 0.3120(3) 0.6974(2) 0.0297(12) Uani 1 1 d . . .
H60B H 0.2070 0.3079 0.7352 0.036 Uiso 1 1 calc R . .
H60A H 0.2805 0.2820 0.6878 0.036 Uiso 1 1 calc R . .
C61' C 0.1379(4) 0.2837(3) 0.6484(3) 0.0409(14) Uani 1 1 d . . .
H61B H 0.0897 0.3124 0.6577 0.061 Uiso 1 1 calc R . .
H61A H 0.1007 0.2352 0.6462 0.061 Uiso 1 1 calc R . .
H61C H 0.1629 0.2853 0.6104 0.061 Uiso 1 1 calc R . .
C62' C 0.3321(4) 0.5001(3) 0.6369(2) 0.0352(13) Uani 1 1 d . . .
H62A H 0.2935 0.5085 0.6717 0.042 Uiso 1 1 calc R . .
H62B H 0.3672 0.5463 0.6316 0.042 Uiso 1 1 calc R . .
C63' C 0.2517(5) 0.4584(3) 0.5830(3) 0.0455(15) Uani 1 1 d . . .
H63A H 0.2215 0.4101 0.5848 0.055 Uiso 1 1 calc R . .
H63B H 0.2867 0.4563 0.5467 0.055 Uiso 1 1 calc R . .
C64' C 0.1613(5) 0.4933(3) 0.5805(3) 0.061(2) Uani 1 1 d . . .
H64A H 0.1221 0.4749 0.5401 0.074 Uiso 1 1 calc R . .
H64B H 0.1928 0.5444 0.5887 0.074 Uiso 1 1 calc R . .
C65' C 0.0810(5) 0.4791(4) 0.6268(4) 0.075(2) Uani 1 1 d . . .
H65A H 0.0487 0.4286 0.6185 0.113 Uiso 1 1 calc R . .
H65B H 0.0257 0.5016 0.6235 0.113 Uiso 1 1 calc R . .
H65C H 0.1191 0.4983 0.6670 0.113 Uiso 1 1 calc R . .
C66' C 0.4881(4) 0.4611(3) 0.6002(2) 0.0330(13) Uani 1 1 d . . .
H66B H 0.4446 0.4243 0.5652 0.040 Uiso 1 1 calc R . .
H66A H 0.5057 0.5058 0.5901 0.040 Uiso 1 1 calc R . .
C67' C 0.5916(4) 0.4438(3) 0.6114(2) 0.0403(14) Uani 1 1 d . . .
H67B H 0.6359 0.4796 0.6466 0.048 Uiso 1 1 calc R . .
H67A H 0.5754 0.3979 0.6194 0.048 Uiso 1 1 calc R . .
C68' C 0.6530(5) 0.4414(3) 0.5576(3) 0.0547(18) Uani 1 1 d . . .
H68B H 0.6087 0.4048 0.5227 0.066 Uiso 1 1 calc R . .
H68A H 0.6666 0.4868 0.5490 0.066 Uiso 1 1 calc R . .
C69' C 0.7578(5) 0.4263(4) 0.5666(4) 0.081(2) Uani 1 1 d . . .
H69B H 0.8019 0.4619 0.6014 0.121 Uiso 1 1 calc R . .
H69A H 0.7943 0.4273 0.5316 0.121 Uiso 1 1 calc R . .
H69C H 0.7448 0.3800 0.5726 0.121 Uiso 1 1 calc R . .
C70' C 0.4859(4) 0.5161(3) 0.7106(2) 0.0286(12) Uani 1 1 d . . .
H70B H 0.4379 0.5191 0.7415 0.034 Uiso 1 1 calc R . .
H70A H 0.5381 0.4940 0.7218 0.034 Uiso 1 1 calc R . .
C71' C 0.5450(5) 0.5902(3) 0.7112(3) 0.0521(17) Uani 1 1 d . . .
H71B H 0.4933 0.6162 0.7083 0.063 Uiso 1 1 calc R . .
H71A H 0.5836 0.5883 0.6762 0.063 Uiso 1 1 calc R . .
C72' C 0.6246(6) 0.6302(3) 0.7682(3) 0.0562(19) Uani 1 1 d . . .
H72A H 0.5860 0.6356 0.8032 0.067 Uiso 1 1 calc R . .
H72B H 0.6739 0.6031 0.7727 0.067 Uiso 1 1 calc R . .
C73' C 0.6880(7) 0.7033(4) 0.7646(4) 0.088(3) Uani 1 1 d . . .
H73A H 0.7180 0.6983 0.7271 0.132 Uiso 1 1 calc R . .
H73B H 0.7452 0.7251 0.7977 0.132 Uiso 1 1 calc R . .
H73C H 0.6409 0.7328 0.7669 0.132 Uiso 1 1 calc R . .

loop_
_atom_site_aniso_label
_atom_site_aniso_U_11
_atom_site_aniso_U_22
_atom_site_aniso_U_33
_atom_site_aniso_U_23
_atom_site_aniso_U_13
_atom_site_aniso_U_12
F1 0.0195(14) 0.0308(16) 0.0209(15) 0.0073(12) 0.0061(11) 0.0115(12)
F2 0.0186(14) 0.0289(16) 0.0228(15) 0.0076(12) 0.0044(12) 0.0083(12)
O3 0.023(2) 0.032(2) 0.035(2) -0.0001(19) 0.0058(17) 0.0112(18)
O4 0.023(2) 0.026(2) 0.044(2) 0.0139(18) 0.0134(18) 0.0152(17)
O5 0.020(2) 0.034(2) 0.020(2) -0.0016(19) -0.0001(18) 0.0099(17)
O6 0.021(2) 0.025(2) 0.042(2) 0.0129(17) 0.0111(17) 0.0116(16)
O7 0.019(2) 0.036(2) 0.020(2) 0.001(2) 0.0011(18) 0.0121(17)
O8 0.021(2) 0.030(2) 0.030(2) -0.003(2) 0.0000(17) 0.010(2)
O9 0.040(2) 0.037(2) 0.054(3) 0.025(2) 0.014(2) 0.012(2)
N10 0.040(3) 0.032(3) 0.042(3) 0.022(2) 0.022(3) 0.021(2)
O11 0.070(3) 0.056(3) 0.035(3) 0.029(2) 0.027(2) 0.035(2)
C12 0.034(3) 0.025(3) 0.030(3) 0.015(2) 0.012(2) 0.015(2)
C13 0.047(3) 0.035(3) 0.028(3) 0.019(3) 0.007(3) 0.023(3)
C14 0.031(3) 0.042(3) 0.037(3) 0.016(3) 0.003(3) 0.018(3)
C15 0.025(3) 0.036(3) 0.030(3) 0.013(3) 0.008(2) 0.015(2)
C16 0.027(3) 0.024(3) 0.020(3) 0.013(2) 0.006(2) 0.010(2)
C17 0.023(3) 0.023(3) 0.016(3) 0.007(2) 0.006(2) 0.009(2)
C18 0.023(3) 0.018(3) 0.021(3) 0.006(2) 0.010(2) 0.010(2)
O19 0.039(2) 0.038(2) 0.026(2) 0.0177(17) 0.0173(17) 0.0258(17)
N20 0.018(2) 0.025(2) 0.019(2) 0.0101(18) 0.0104(17) 0.0125(17)
C21 0.015(2) 0.024(3) 0.024(3) 0.007(2) 0.006(2) 0.006(2)
C22 0.007(2) 0.025(3) 0.019(3) 0.007(2) 0.0051(19) 0.009(2)
C23 0.008(2) 0.023(3) 0.019(3) 0.003(2) 0.0043(19) 0.009(2)
C24 0.018(3) 0.023(3) 0.022(3) 0.007(2) 0.002(2) 0.007(2)
C25 0.014(2) 0.023(3) 0.021(3) 0.004(2) 0.005(2) 0.011(2)
C26 0.024(3) 0.019(3) 0.023(3) 0.005(2) 0.005(2) 0.012(2)
N27 0.021(2) 0.020(2) 0.021(2) 0.0084(18) 0.0064(17) 0.0111(18)
C28 0.026(3) 0.024(3) 0.010(3) 0.006(2) 0.002(2) 0.008(2)
O29 0.040(2) 0.0191(19) 0.0224(19) 0.0055(15) 0.0075(16) 0.0141(16)
C30 0.025(3) 0.017(3) 0.022(3) 0.004(2) 0.005(2) 0.002(2)
C31 0.030(3) 0.027(3) 0.032(3) 0.007(2) 0.011(2) 0.012(2)
C32 0.035(3) 0.037(3) 0.051(4) 0.007(3) 0.018(3) 0.014(3)
C33 0.036(3) 0.041(4) 0.056(4) 0.007(3) 0.024(3) 0.005(3)
C34 0.058(4) 0.043(4) 0.040(4) 0.020(3) 0.028(3) 0.001(3)
C35 0.034(3) 0.030(3) 0.037(3) 0.017(3) 0.010(3) 0.008(2)
N36 0.068(4) 0.072(4) 0.051(4) 0.048(3) 0.018(3) 0.016(3)
O37 0.059(3) 0.090(4) 0.031(2) 0.011(2) 0.004(2) 0.033(3)
O38 0.106(5) 0.135(6) 0.244(8) 0.169(6) 0.024(5) 0.030(4)
C39 0.011(2) 0.027(3) 0.019(3) 0.008(2) 0.007(2) 0.013(2)
C40 0.026(3) 0.036(3) 0.018(3) 0.011(2) 0.003(2) 0.016(2)
C41 0.010(2) 0.028(3) 0.021(3) 0.001(2) 0.006(2) 0.014(2)
C42 0.012(2) 0.030(3) 0.024(3) 0.001(2) -0.001(2) 0.010(2)
N43 0.014(2) 0.026(2) 0.018(2) -0.0021(18) -0.0006(17) 0.0131(17)
C44 0.021(3) 0.018(3) 0.020(3) 0.002(2) 0.001(2) 0.004(2)
O45 0.028(2) 0.041(2) 0.0214(19) 0.0065(16) -0.0033(16) 0.0210(17)
C46 0.020(3) 0.018(3) 0.023(3) 0.006(2) 0.002(2) 0.008(2)
C47 0.022(3) 0.022(3) 0.023(3) 0.000(2) 0.001(2) 0.005(2)
C48 0.018(3) 0.034(3) 0.037(3) 0.007(3) 0.005(2) 0.003(2)
C49 0.025(3) 0.036(3) 0.034(3) 0.009(3) 0.009(2) 0.015(2)
C50 0.028(3) 0.022(3) 0.025(3) 0.002(2) 0.005(2) 0.009(2)
C51 0.017(3) 0.025(3) 0.022(3) 0.008(2) 0.002(2) 0.009(2)
N52 0.020(2) 0.023(2) 0.028(3) -0.001(2) -0.001(2) 0.0096(18)
O53 0.036(2) 0.047(2) 0.024(2) -0.0022(18) -0.0090(17) 0.0115(18)
O54 0.0210(19) 0.038(2) 0.033(2) 0.0090(18) 0.0018(17) 0.0027(16)
C55 0.008(2) 0.018(3) 0.026(3) 0.002(2) 0.007(2) 0.0078(19)
C56 0.016(3) 0.028(3) 0.031(3) 0.006(2) 0.004(2) 0.006(2)
O74 0.050(3) 0.062(3) 0.058(3) 0.028(2) -0.016(2) 0.012(2)
C75 0.046(4) 0.055(4) 0.046(4) 0.015(3) 0.002(3) 0.012(3)
C76 0.050(4) 0.044(4) 0.052(4) 0.019(3) -0.010(3) 0.015(3)
O77 0.050(3) 0.064(3) 0.057(3) 0.029(2) 0.002(2) 0.016(2)
C78 0.035(4) 0.065(5) 0.079(5) 0.038(4) -0.010(3) 0.009(3)
C79 0.042(4) 0.057(4) 0.076(5) 0.027(4) -0.009(4) 0.013(3)
O80 0.071(4) 0.142(5) 0.078(4) 0.063(4) 0.005(3) 0.043(3)
C81 0.048(5) 0.126(8) 0.102(7) 0.058(6) 0.007(5) 0.020(5)
C82 0.060(5) 0.076(5) 0.083(6) 0.030(5) -0.016(4) 0.026(4)
O83 0.059(3) 0.118(5) 0.076(4) 0.052(3) 0.000(3) 0.034(3)
C84 0.058(4) 0.083(5) 0.060(5) 0.037(4) -0.001(4) 0.026(4)
C85 0.067(5) 0.080(5) 0.059(5) 0.024(4) 0.006(4) 0.035(4)
O9' 0.026(2) 0.043(2) 0.029(2) 0.0099(18) 0.0071(17) 0.0054(17)
N10' 0.025(2) 0.022(2) 0.023(3) -0.003(2) -0.004(2) 0.0080(19)
O11' 0.028(2) 0.038(2) 0.024(2) 0.0009(17) -0.0048(17) 0.0052(17)
C12' 0.019(3) 0.021(3) 0.021(3) 0.006(2) 0.000(2) 0.005(2)
C13' 0.029(3) 0.030(3) 0.020(3) 0.004(2) 0.009(2) 0.017(2)
C14' 0.025(3) 0.036(3) 0.033(3) 0.012(3) 0.013(2) 0.020(2)
C15' 0.015(3) 0.035(3) 0.036(3) 0.008(3) 0.002(2) 0.007(2)
C16' 0.020(3) 0.023(3) 0.022(3) 0.001(2) -0.002(2) 0.008(2)
C17' 0.021(3) 0.018(3) 0.022(3) 0.007(2) 0.002(2) 0.006(2)
C18' 0.017(3) 0.016(3) 0.024(3) 0.002(2) 0.001(2) 0.005(2)
O19' 0.0236(19) 0.040(2) 0.024(2) 0.0052(17) -0.0016(16) 0.0171(16)
N20' 0.016(2) 0.025(2) 0.019(2) 0.0000(18) 0.0013(17) 0.0111(17)
C21' 0.017(2) 0.026(3) 0.020(3) -0.001(2) 0.003(2) 0.007(2)
C22' 0.008(2) 0.024(3) 0.015(3) -0.003(2) 0.0027(19) 0.009(2)
C23' 0.011(2) 0.023(3) 0.018(3) 0.006(2) 0.002(2) 0.011(2)
C24' 0.021(3) 0.029(3) 0.023(3) 0.006(2) 0.003(2) 0.011(2)
C25' 0.011(2) 0.020(3) 0.020(3) 0.004(2) 0.006(2) 0.011(2)
C26' 0.017(2) 0.022(3) 0.023(3) 0.009(2) 0.005(2) 0.010(2)
N27' 0.019(2) 0.015(2) 0.020(2) 0.0068(17) 0.0049(17) 0.0095(17)
C28' 0.025(3) 0.020(3) 0.008(2) 0.004(2) -0.001(2) 0.006(2)
O29' 0.035(2) 0.0202(19) 0.0209(19) 0.0052(15) 0.0089(15) 0.0139(16)
C30' 0.026(3) 0.013(3) 0.019(3) 0.002(2) 0.005(2) 0.001(2)
C31' 0.026(3) 0.022(3) 0.027(3) 0.006(2) 0.007(2) 0.001(2)
C32' 0.030(3) 0.029(3) 0.051(4) 0.007(3) 0.018(3) 0.008(2)
C33' 0.035(3) 0.038(3) 0.041(4) 0.003(3) 0.021(3) 0.002(3)
C34' 0.040(3) 0.037(3) 0.041(4) 0.017(3) 0.021(3) 0.007(3)
C35' 0.035(3) 0.027(3) 0.026(3) 0.011(2) 0.006(2) 0.005(2)
N36' 0.051(3) 0.041(3) 0.031(3) 0.029(2) 0.014(2) 0.017(3)
O37' 0.047(3) 0.064(3) 0.034(2) 0.008(2) 0.002(2) 0.016(2)
O38' 0.082(3) 0.063(3) 0.080(3) 0.056(3) 0.016(3) 0.025(3)
C39' 0.010(2) 0.020(3) 0.017(3) 0.004(2) 0.0018(19) 0.0093(19)
C40' 0.022(3) 0.025(3) 0.020(3) 0.005(2) 0.003(2) 0.011(2)
C41' 0.010(2) 0.023(3) 0.020(3) 0.007(2) 0.004(2) 0.009(2)
C42' 0.017(2) 0.022(3) 0.024(3) 0.008(2) 0.007(2) 0.009(2)
N43' 0.018(2) 0.025(2) 0.024(2) 0.0095(19) 0.0104(18) 0.0125(17)
C44' 0.023(3) 0.016(3) 0.026(3) 0.012(2) 0.008(2) 0.008(2)
O45' 0.036(2) 0.037(2) 0.029(2) 0.0204(17) 0.0198(17) 0.0223(17)
C46' 0.024(3) 0.021(3) 0.023(3) 0.007(2) 0.003(2) 0.010(2)
C47' 0.023(3) 0.024(3) 0.028(3) 0.017(2) 0.006(2) 0.010(2)
C48' 0.024(3) 0.038(3) 0.030(3) 0.012(3) 0.010(2) 0.011(2)
C49' 0.039(3) 0.046(4) 0.037(3) 0.015(3) 0.003(3) 0.026(3)
C50' 0.047(3) 0.037(3) 0.034(3) 0.023(3) 0.009(3) 0.025(3)
C51' 0.031(3) 0.031(3) 0.027(3) 0.016(2) 0.013(2) 0.017(2)
N52' 0.051(3) 0.037(3) 0.046(3) 0.027(3) 0.021(3) 0.028(3)
O53' 0.068(3) 0.067(3) 0.039(3) 0.037(2) 0.031(2) 0.036(2)
O54' 0.038(2) 0.039(2) 0.060(3) 0.028(2) 0.019(2) 0.015(2)
C55' 0.017(3) 0.020(3) 0.037(3) 0.005(2) 0.007(2) 0.003(2)
C56' 0.007(2) 0.020(3) 0.026(3) 0.005(2) 0.007(2) 0.0054(19)
N57' 0.029(2) 0.019(2) 0.017(2) 0.0075(18) 0.0051(18) 0.0086(18)
C58' 0.031(3) 0.024(3) 0.022(3) 0.007(2) 0.002(2) 0.010(2)
C59' 0.028(3) 0.029(3) 0.026(3) 0.007(2) 0.004(2) 0.009(2)
C60' 0.032(3) 0.023(3) 0.030(3) 0.007(2) 0.012(2) 0.003(2)
C61' 0.030(3) 0.041(3) 0.044(4) 0.003(3) 0.008(3) 0.006(3)
C62' 0.037(3) 0.027(3) 0.046(4) 0.016(3) 0.004(3) 0.011(2)
C63' 0.050(4) 0.054(4) 0.040(4) 0.018(3) -0.005(3) 0.025(3)
C64' 0.066(5) 0.047(4) 0.067(5) 0.010(4) -0.033(4) 0.023(3)
C65' 0.051(4) 0.068(5) 0.113(7) 0.036(5) -0.005(4) 0.023(4)
C66' 0.042(3) 0.027(3) 0.028(3) 0.010(2) 0.011(3) 0.004(2)
C67' 0.038(3) 0.051(4) 0.037(3) 0.017(3) 0.017(3) 0.016(3)
C68' 0.047(4) 0.041(4) 0.065(5) 0.005(3) 0.033(3) 0.001(3)
C69' 0.055(5) 0.084(6) 0.108(7) 0.027(5) 0.051(5) 0.025(4)
C70' 0.030(3) 0.027(3) 0.023(3) 0.001(2) 0.001(2) 0.005(2)
C71' 0.068(4) 0.042(4) 0.036(4) 0.015(3) -0.002(3) -0.003(3)
C72' 0.097(5) 0.026(3) 0.027(3) 0.010(3) -0.008(3) -0.014(3)
C73' 0.094(6) 0.069(6) 0.087(6) 0.020(5) -0.014(5) 0.007(5)

loop_
_atom_type_symbol
_atom_type_description
_atom_type_scat_dispersion_real
_atom_type_scat_dispersion_imag
_atom_type_scat_source
C C 0.0033 0.0016 'International Tables Vol C Tables 4.2.6.8 and 6.1.1.4'
H H 0.0000 0.0000 'International Tables Vol C Tables 4.2.6.8 and 6.1.1.4'
N N 0.0061 0.0033 'International Tables Vol C Tables 4.2.6.8 and 6.1.1.4'
O O 0.0106 0.0060 'International Tables Vol C Tables 4.2.6.8 and 6.1.1.4'
F F 0.0171 0.0103 'International Tables Vol C Tables 4.2.6.8 and 6.1.1.4'

loop_
_geom_angle_atom_site_label_1
_geom_angle_atom_site_label_2
_geom_angle_atom_site_label_3
_geom_angle
_geom_angle_site_symmetry_1
_geom_angle_site_symmetry_3
_geom_angle_publ_flag
H3A O3 H3B 109(6) . . ?
H4A O4 H4B 104(6) . . ?
H5A O5 H5B 98(5) . . ?
H6A O6 H6B 107(6) . . ?
H7A O7 H7B 102(6) . . ?
H8A O8 H8B 97(5) . . ?
O9 N10 O11 124.9(4) . . ?
O9 N10 C12 117.7(4) . . ?
O11 N10 C12 117.2(5) . . ?
C13 C12 C17 122.7(4) . . ?
C13 C12 N10 117.4(4) . . ?
C17 C12 N10 119.9(4) . . ?
C14 C13 C12 118.4(5) . . ?
C14 C13 H13 120.8 . . ?
C12 C13 H13 120.8 . . ?
C13 C14 C15 121.0(5) . . ?
C13 C14 H14 119.5 . . ?
C15 C14 H14 119.5 . . ?
C16 C15 C14 119.7(5) . . ?
C16 C15 H15 120.1 . . ?
C14 C15 H15 120.1 . . ?
C15 C16 C17 121.4(4) . . ?
C15 C16 H16 119.3 . . ?
C17 C16 H16 119.3 . . ?
C16 C17 C12 116.7(4) . . ?
C16 C17 C18 123.6(4) . . ?
C12 C17 C18 119.5(4) . . ?
O19 C18 N20 122.1(4) . . ?
O19 C18 C17 119.4(4) . . ?
N20 C18 C17 118.5(4) . . ?
C18 N20 C21 119.1(4) . . ?
C18 N20 H20 120.4 . . ?
C21 N20 H20 120.4 . . ?
N20 C21 C22 111.7(3) . . ?
N20 C21 H21B 109.3 . . ?
C22 C21 H21B 109.3 . . ?
N20 C21 H21A 109.3 . . ?
C22 C21 H21A 109.3 . . ?
H21B C21 H21A 107.9 . . ?
C55 C22 C23 120.6(4) . . ?
C55 C22 C21 120.6(4) . . ?
C23 C22 C21 118.7(4) . . ?
C25 C23 C22 119.5(4) . . ?
C25 C23 C24 121.4(4) . . ?
C22 C23 C24 119.0(4) . . ?
C23 C24 H24B 109.5 . . ?
C23 C24 H24C 109.5 . . ?
H24B C24 H24C 109.5 . . ?
C23 C24 H24A 109.5 . . ?
H24B C24 H24A 109.5 . . ?
H24C C24 H24A 109.5 . . ?
C23 C25 C39 120.0(4) . . ?
C23 C25 C26 121.2(4) . . ?
C39 C25 C26 118.8(4) . . ?
N27 C26 C25 110.5(3) . . ?
N27 C26 H26A 109.6 . . ?
C25 C26 H26A 109.6 . . ?
N27 C26 H26B 109.6 . . ?
C25 C26 H26B 109.6 . . ?
H26A C26 H26B 108.1 . . ?
C28 N27 C26 120.5(4) . . ?
C28 N27 H27 119.8 . . ?
C26 N27 H27 119.8 . . ?
O29 C28 N27 123.9(4) . . ?
O29 C28 C30 120.6(4) . . ?
N27 C28 C30 115.5(4) . . ?
C35 C30 C31 116.7(4) . . ?
C35 C30 C28 121.4(4) . . ?
C31 C30 C28 121.7(4) . . ?
C32 C31 C30 119.9(5) . . ?
C32 C31 H31 120.0 . . ?
C30 C31 H31 120.0 . . ?
C33 C32 C31 121.6(6) . . ?
C33 C32 H32 119.2 . . ?
C31 C32 H32 119.2 . . ?
C32 C33 C34 120.0(5) . . ?
C32 C33 H33 120.0 . . ?
C34 C33 H33 120.0 . . ?
C35 C34 C33 117.7(5) . . ?
C35 C34 H34 121.1 . . ?
C33 C34 H34 121.1 . . ?
C34 C35 C30 123.9(5) . . ?
C34 C35 N36 117.8(5) . . ?
C30 C35 N36 118.1(4) . . ?
O38 N36 O37 123.9(6) . . ?
O38 N36 C35 118.1(6) . . ?
O37 N36 C35 118.0(5) . . ?
C41 C39 C25 119.7(4) . . ?
C41 C39 C40 120.0(4) . . ?
C25 C39 C40 120.3(4) . . ?
C39 C40 H40A 109.5 . . ?
C39 C40 H40C 109.5 . . ?
H40A C40 H40C 109.5 . . ?
C39 C40 H40B 109.5 . . ?
H40A C40 H40B 109.5 . . ?
H40C C40 H40B 109.5 . . ?
C55 C41 C39 120.7(4) . . ?
C55 C41 C42 119.5(4) . . ?
C39 C41 C42 119.8(4) . . ?
N43 C42 C41 112.2(3) . . ?
N43 C42 H42A 109.2 . . ?
C41 C42 H42A 109.2 . . ?
N43 C42 H42B 109.2 . . ?
C41 C42 H42B 109.2 . . ?
H42A C42 H42B 107.9 . . ?
C44 N43 C42 120.9(4) . . ?
C44 N43 H43 119.6 . . ?
C42 N43 H43 119.6 . . ?
O45 C44 N43 123.4(4) . . ?
O45 C44 C46 119.7(4) . . ?
N43 C44 C46 116.8(4) . . ?
C51 C46 C47 117.1(4) . . ?
C51 C46 C44 121.7(4) . . ?
C47 C46 C44 120.9(4) . . ?
C48 C47 C46 120.7(5) . . ?
C48 C47 H47 119.6 . . ?
C46 C47 H47 119.6 . . ?
C49 C48 C47 120.4(5) . . ?
C49 C48 H48 119.8 . . ?
C47 C48 H48 119.8 . . ?
C48 C49 C50 120.4(5) . . ?
C48 C49 H49 119.8 . . ?
C50 C49 H49 119.8 . . ?
C51 C50 C49 118.1(5) . . ?
C51 C50 H50 121.0 . . ?
C49 C50 H50 121.0 . . ?
C50 C51 C46 123.3(4) . . ?
C50 C51 N52 116.9(4) . . ?
C46 C51 N52 119.6(4) . . ?
O54 N52 O53 123.6(4) . . ?
O54 N52 C51 119.0(4) . . ?
O53 N52 C51 117.3(4) . . ?
C22 C55 C41 119.4(4) . . ?
C22 C55 C56 120.3(4) . . ?
C41 C55 C56 120.2(4) . . ?
C55 C56 H56C 109.5 . . ?
C55 C56 H56A 109.5 . . ?
H56C C56 H56A 109.5 . . ?
C55 C56 H56B 109.5 . . ?
H56C C56 H56B 109.5 . . ?
H56A C56 H56B 109.5 . . ?
C70B N57 C62 141.7(7) . . ?
C70B N57 C58B 114.0(7) . . ?
C62 N57 C58B 100.0(6) . . ?
C70B N57 C66 93.7(7) . . ?
C62 N57 C66 111.6(5) . . ?
C58B N57 C66 76.4(5) . . ?
C70B N57 C58 85.8(6) . . ?
C62 N57 C58 112.2(5) . . ?
C58B N57 C58 40.1(5) . . ?
C66 N57 C58 106.3(5) . . ?
C70B N57 C70 33.1(5) . . ?
C62 N57 C70 108.8(5) . . ?
C58B N57 C70 143.7(6) . . ?
C66 N57 C70 111.3(5) . . ?
C58 N57 C70 106.6(5) . . ?
C70B N57 C66B 114.4(8) . . ?
C62 N57 C66B 69.1(6) . . ?
C58B N57 C66B 106.3(7) . . ?
C66 N57 C66B 48.7(6) . . ?
C58 N57 C66B 146.2(7) . . ?
C70 N57 C66B 104.4(6) . . ?
C70B N57 C62B 106.1(8) . . ?
C62 N57 C62B 42.8(6) . . ?
C58B N57 C62B 109.7(7) . . ?
C66 N57 C62B 153.7(7) . . ?
C58 N57 C62B 92.6(6) . . ?
C70 N57 C62B 79.5(6) . . ?
C66B N57 C62B 106.1(8) . . ?
C58B C58 C59B 94.3(10) . . ?
C58B C58 C59 50.0(7) . . ?
C59B C58 C59 49.1(8) . . ?
C58B C58 N57 68.8(7) . . ?
C59B C58 N57 162.2(10) . . ?
C59 C58 N57 113.2(6) . . ?
C58 C58B C59 86.8(9) . . ?
C58 C58B N57 71.1(7) . . ?
C59 C58B N57 144.2(10) . . ?
C58 C58B C59B 43.1(7) . . ?
C59 C58B C59B 48.0(7) . . ?
N57 C58B C59B 114.1(8) . . ?
C58 C58B C66 110.5(9) . . ?
C59 C58B C66 161.6(10) . . ?
N57 C58B C66 52.1(4) . . ?
C59B C58B C66 144.7(9) . . ?
C59B C59 C58B 83.2(9) . . ?
C59B C59 C60B 69.3(8) . . ?
C58B C59 C60B 141.8(10) . . ?
C59B C59 C58 43.8(6) . . ?
C58B C59 C58 43.2(6) . . ?
C60B C59 C58 112.9(7) . . ?
C59B C59 C60 67.3(8) . . ?
C58B C59 C60 150.3(10) . . ?
C60B C59 C60 27.4(5) . . ?
C58 C59 C60 108.0(7) . . ?
C59B C59 C61B 101.9(9) . . ?
C58B C59 C61B 169.9(10) . . ?
C60B C59 C61B 48.0(6) . . ?
C58 C59 C61B 137.6(8) . . ?
C60 C59 C61B 35.2(7) . . ?
C58 C59B C59 87.1(10) . . ?
C58 C59B C60B 152.3(12) . . ?
C59 C59B C60B 65.9(8) . . ?
C58 C59B C60 147.1(13) . . ?
C59 C59B C60 69.0(8) . . ?
C60B C59B C60 27.3(5) . . ?
C58 C59B C58B 42.5(7) . . ?
C59 C59B C58B 48.9(7) . . ?
C60B C59B C58B 110.1(9) . . ?
C60 C59B C58B 117.8(10) . . ?
C60B C60 C61B 103.0(17) . . ?
C60B C60 C61 91.2(14) . . ?
C61B C60 C61 23.1(10) . . ?
C60B C60 C59B 75.8(13) . . ?
C61B C60 C59B 136.9(14) . . ?
C61 C60 C59B 152.6(10) . . ?
C60B C60 C59 71.4(12) . . ?
C61B C60 C59 94.2(13) . . ?
C61 C60 C59 109.4(9) . . ?
C59B C60 C59 43.8(6) . . ?
C60 C60B C59 81.2(12) . . ?
C60 C60B C61B 49.0(13) . . ?
C59 C60B C61B 84.3(10) . . ?
C60 C60B C59B 76.9(13) . . ?
C59 C60B C59B 44.8(6) . . ?
C61B C60B C59B 112.1(11) . . ?
C60 C60B C61 63.5(12) . . ?
C59 C60B C61 103.6(7) . . ?
C61B C60B C61 22.0(8) . . ?
C59B C60B C61 133.9(9) . . ?
C61B C61 C60 45.6(17) . . ?
C61B C61 C60B 61.8(17) . . ?
C60 C61 C60B 25.3(5) . . ?
C61 C61B C60 111(2) . . ?
C61 C61B C60B 96(2) . . ?
C60 C61B C60B 28.0(7) . . ?
C61 C61B C59 136(2) . . ?
C60 C61B C59 50.6(9) . . ?
C60B C61B C59 47.7(7) . . ?
C62B C62 C63B 77.8(10) . . ?
C62B C62 N57 72.1(8) . . ?
C63B C62 N57 139.7(11) . . ?
C62B C62 C63 45.5(8) . . ?
C63B C62 C63 32.2(8) . . ?
N57 C62 C63 112.9(7) . . ?
C62B C62 C66B 121.0(10) . . ?
C63B C62 C66B 160.8(12) . . ?
N57 C62 C66B 57.4(5) . . ?
C63 C62 C66B 166.2(9) . . ?
C63 C62B C62 88.2(12) . . ?
C63 C62B C63B 31.6(8) . . ?
C62 C62B C63B 56.6(9) . . ?
C63 C62B N57 142.3(13) . . ?
C62 C62B N57 65.1(8) . . ?
C63B C62B N57 116.2(11) . . ?
C63 C62B C70 167.5(13) . . ?
C62 C62B C70 101.8(10) . . ?
C63B C62B C70 157.3(12) . . ?
N57 C62B C70 50.2(5) . . ?
C63B C63 C62B 103.8(16) . . ?
C63B C63 C64B 79.5(14) . . ?
C62B C63 C64B 162.2(14) . . ?
C63B C63 C62 57.6(13) . . ?
C62B C63 C62 46.3(8) . . ?
C64B C63 C62 133.9(10) . . ?
C63B C63 C64 63.0(14) . . ?
C62B C63 C64 136.2(13) . . ?
C64B C63 C64 30.3(6) . . ?
C62 C63 C64 107.0(9) . . ?
C63 C63B C62 90.2(15) . . ?
C63 C63B C64 85.6(16) . . ?
C62 C63B C64 135.3(16) . . ?
C63 C63B C64B 67.7(15) . . ?
C62 C63B C64B 152.1(16) . . ?
C64 C63B C64B 31.6(7) . . ?
C63 C63B C62B 44.6(11) . . ?
C62 C63B C62B 45.6(8) . . ?
C64 C63B C62B 116.2(14) . . ?
C64B C63B C62B 110.4(14) . . ?
C64B C64 C63B 80.4(15) . . ?
C64B C64 C65 47.4(14) . . ?
C63B C64 C65 127.2(14) . . ?
C64B C64 C63 63.2(14) . . ?
C63B C64 C63 31.4(7) . . ?
C65 C64 C63 108.4(11) . . ?
C64 C64B C65 102.4(18) . . ?
C64 C64B C63 86.5(15) . . ?
C65 C64B C63 159.1(17) . . ?
C64 C64B C63B 68.0(15) . . ?
C65 C64B C63B 167.3(17) . . ?
C63 C64B C63B 32.8(7) . . ?
C64 C64B C65B 177(2) . . ?
C65 C64B C65B 75.1(13) . . ?
C63 C64B C65B 96.6(12) . . ?
C63B C64B C65B 114.1(14) . . ?
C64B C65 C64 30.2(8) . . ?
C64B C65 C65B 62.4(11) . . ?
C64 C65 C65B 92.5(12) . . ?
C64B C65B C65 42.5(8) . . ?
C67B C66 C66B 74.8(9) . . ?
C67B C66 C67 23.7(9) . . ?
C66B C66 C67 53.9(7) . . ?
C67B C66 N57 135.6(10) . . ?
C66B C66 N57 66.4(6) . . ?
C67 C66 N57 111.8(6) . . ?
C67B C66 C58B 162.1(11) . . ?
C66B C66 C58B 100.2(8) . . ?
C67 C66 C58B 153.7(8) . . ?
N57 C66 C58B 51.5(4) . . ?
C66 C66B C67 73.2(9) . . ?
C66 C66B C67B 51.3(8) . . ?
C67 C66B C67B 24.5(8) . . ?
C66 C66B N57 64.9(7) . . ?
C67 C66B N57 126.1(11) . . ?
C67B C66B N57 113.0(10) . . ?
C66 C66B C62 111.9(9) . . ?
C67 C66B C62 170.6(13) . . ?
C67B C66B C62 162.8(12) . . ?
N57 C66B C62 53.5(5) . . ?
C67B C67 C66B 98(2) . . ?
C67B C67 C68B 88.5(19) . . ?
C66B C67 C68B 137.4(13) . . ?
C67B C67 C66 50.9(16) . . ?
C66B C67 C66 52.9(7) . . ?
C68B C67 C66 136.4(11) . . ?
C67B C67 C68 55.5(17) . . ?
C66B C67 C68 147.2(12) . . ?
C68B C67 C68 38.0(7) . . ?
C66 C67 C68 106.4(9) . . ?
C67 C67B C66 105(2) . . ?
C67 C67B C68 101(2) . . ?
C66 C67B C68 153.4(18) . . ?
C67 C67B C66B 57.0(17) . . ?
C66 C67B C66B 53.9(8) . . ?
C68 C67B C66B 150.3(15) . . ?
C67 C67B C68B 66.8(18) . . ?
C66 C67B C68B 162.0(16) . . ?
C68 C67B C68B 39.7(8) . . ?
C66B C67B C68B 110.9(13) . . ?
C68B C68 C67B 81.1(12) . . ?
C68B C68 C69B 74.9(12) . . ?
C67B C68 C69B 153.7(14) . . ?
C68B C68 C69 114(2) . . ?
C67B C68 C69 112.9(18) . . ?
C69B C68 C69 68.8(15) . . ?
C68B C68 C67 61.2(11) . . ?
C67B C68 C67 23.3(8) . . ?
C69B C68 C67 130.4(11) . . ?
C69 C68 C67 108.0(16) . . ?
C68 C68B C67 80.7(12) . . ?
C68 C68B C69B 64.8(12) . . ?
C67 C68B C69B 138.4(15) . . ?
C68 C68B C67B 59.3(11) . . ?
C67 C68B C67B 24.7(8) . . ?
C69B C68B C67B 123.1(14) . . ?
C68 C69 C69B 53.8(11) . . ?
C68 C69B C68B 40.3(8) . . ?
C68 C69B C69 57.4(10) . . ?
C68B C69B C69 83.8(14) . . ?
C70B C70 C71B 92.2(13) . . ?
C70B C70 C71 50.8(9) . . ?
C71B C70 C71 50.4(8) . . ?
C70B C70 N57 67.6(9) . . ?
C71B C70 N57 131.7(10) . . ?
C71 C70 N57 117.1(6) . . ?
C70B C70 C62B 109.0(11) . . ?
C71B C70 C62B 153.6(11) . . ?
C71 C70 C62B 155.9(7) . . ?
N57 C70 C62B 50.3(5) . . ?
C70 C70B C71 94.3(12) . . ?
C70 C70B N57 79.2(10) . . ?
C71 C70B N57 164.7(12) . . ?
C70 C70B C71B 53.3(11) . . ?
C71 C70B C71B 50.3(8) . . ?
N57 C70B C71B 116.3(10) . . ?
C70B C71 C71B 80.5(10) . . ?
C70B C71 C70 34.9(7) . . ?
C71B C71 C70 52.5(9) . . ?
C70B C71 C72 146.0(13) . . ?
C71B C71 C72 85.2(16) . . ?
C70 C71 C72 114.4(11) . . ?
C70B C71 C72B 141.4(10) . . ?
C71B C71 C72B 68.2(8) . . ?
C70 C71 C72B 106.6(6) . . ?
C72 C71 C72B 18.7(14) . . ?
C71 C71B C70 77.2(10) . . ?
C71 C71B C70B 49.2(8) . . ?
C70 C71B C70B 34.5(7) . . ?
C71 C71B C72B 66.5(9) . . ?
C70 C71B C72B 122.2(13) . . ?
C70B C71B C72B 112.2(11) . . ?
C71 C71B C72 55.1(11) . . ?
C70 C71B C72 110.1(15) . . ?
C70B C71B C72 99.1(13) . . ?
C72B C71B C72 13.3(11) . . ?
C73 C72 C71 118.6(16) . . ?
C73 C72 C73B 62.8(13) . . ?
C71 C72 C73B 118(2) . . ?
C73 C72 C71B 96.5(16) . . ?
C71 C72 C71B 39.7(8) . . ?
C73B C72 C71B 78.9(18) . . ?
C73B C72B C71 146.8(13) . . ?
C73B C72B C73 69.9(11) . . ?
C71 C72B C73 112.6(7) . . ?
C73B C72B C71B 101.5(13) . . ?
C71 C72B C71B 45.3(7) . . ?
C73 C72B C71B 106.5(9) . . ?
C72 C73 C72B 18.7(15) . . ?
C72 C73 C73B 68.1(16) . . ?
C72B C73 C73B 51.9(7) . . ?
C72B C73B C73 58.2(9) . . ?
C72B C73B C72 12.6(9) . . ?
C73 C73B C72 49.1(9) . . ?
C75 O74 C79 109.6(5) . . ?
O74 C75 C76 111.3(5) . . ?
O74 C75 H75B 109.4 . . ?
C76 C75 H75B 109.4 . . ?
O74 C75 H75A 109.4 . . ?
C76 C75 H75A 109.4 . . ?
H75B C75 H75A 108.0 . . ?
O77 C76 C75 110.5(5) . . ?
O77 C76 H76A 109.6 . . ?
C75 C76 H76A 109.6 . . ?
O77 C76 H76B 109.6 . . ?
C75 C76 H76B 109.6 . . ?
H76A C76 H76B 108.1 . . ?
C78 O77 C76 109.3(5) . . ?
O77 C78 C79 111.2(5) . . ?
O77 C78 H78B 109.4 . . ?
C79 C78 H78B 109.4 . . ?
O77 C78 H78A 109.4 . . ?
C79 C78 H78A 109.4 . . ?
H78B C78 H78A 108.0 . . ?
O74 C79 C78 110.5(5) . . ?
O74 C79 H79A 109.6 . . ?
C78 C79 H79A 109.6 . . ?
O74 C79 H79B 109.6 . . ?
C78 C79 H79B 109.6 . . ?
H79A C79 H79B 108.1 . . ?
C81 O80 C85 110.1(6) . . ?
O80 C81 C82 112.3(6) . . ?
O80 C81 H81B 109.1 . . ?
C82 C81 H81B 109.1 . . ?
O80 C81 H81A 109.1 . . ?
C82 C81 H81A 109.1 . . ?
H81B C81 H81A 107.9 . . ?
O83 C82 C81 110.8(6) . . ?
O83 C82 H82A 109.5 . . ?
C81 C82 H82A 109.5 . . ?
O83 C82 H82B 109.5 . . ?
C81 C82 H82B 109.5 . . ?
H82A C82 H82B 108.1 . . ?
C84 O83 C82 110.1(5) . . ?
O83 C84 C85 110.6(6) . . ?
O83 C84 H84B 109.5 . . ?
C85 C84 H84B 109.5 . . ?
O83 C84 H84A 109.5 . . ?
C85 C84 H84A 109.5 . . ?
H84B C84 H84A 108.1 . . ?
O80 C85 C84 110.8(6) . . ?
O80 C85 H85A 109.5 . . ?
C84 C85 H85A 109.5 . . ?
O80 C85 H85B 109.5 . . ?
C84 C85 H85B 109.5 . . ?
H85A C85 H85B 108.1 . . ?
O9' N10' O11' 124.1(4) . . ?
O9' N10' C12' 118.4(4) . . ?
O11' N10' C12' 117.5(4) . . ?
C17' C12' C13' 123.7(4) . . ?
C17' C12' N10' 119.9(4) . . ?
C13' C12' N10' 116.4(4) . . ?
C14' C13' C12' 117.6(4) . . ?
C14' C13' H13' 121.2 . . ?
C12' C13' H13' 121.2 . . ?
C15' C14' C13' 120.5(4) . . ?
C15' C14' H14' 119.8 . . ?
C13' C14' H14' 119.8 . . ?
C14' C15' C16' 120.0(4) . . ?
C14' C15' H15' 120.0 . . ?
C16' C15' H15' 120.0 . . ?
C15' C16' C17' 121.5(4) . . ?
C15' C16' H16' 119.3 . . ?
C17' C16' H16' 119.3 . . ?
C12' C17' C16' 116.7(4) . . ?
C12' C17' C18' 121.6(4) . . ?
C16' C17' C18' 121.4(4) . . ?
O19' C18' N20' 123.8(4) . . ?
O19' C18' C17' 120.1(4) . . ?
N20' C18' C17' 116.1(4) . . ?
C18' N20' C21' 121.3(4) . . ?
C18' N20' H20' 119.3 . . ?
C21' N20' H20' 119.3 . . ?
N20' C21' C22' 112.7(4) . . ?
N20' C21' H21C 109.1 . . ?
C22' C21' H21C 109.1 . . ?
N20' C21' H21D 109.1 . . ?
C22' C21' H21D 109.1 . . ?
H21C C21' H21D 107.8 . . ?
C56' C22' C23' 121.3(4) . . ?
C56' C22' C21' 120.0(4) . . ?
C23' C22' C21' 118.6(4) . . ?
C22' C23' C25' 119.2(4) . . ?
C22' C23' C24' 120.0(4) . . ?
C25' C23' C24' 120.8(4) . . ?
C23' C24' H24E 109.5 . . ?
C23' C24' H24D 109.5 . . ?
H24E C24' H24D 109.5 . . ?
C23' C24' H24F 109.5 . . ?
H24E C24' H24F 109.5 . . ?
H24D C24' H24F 109.5 . . ?
C39' C25' C23' 120.3(4) . . ?
C39' C25' C26' 120.8(4) . . ?
C23' C25' C26' 118.9(4) . . ?
N27' C26' C25' 110.8(3) . . ?
N27' C26' H26D 109.5 . . ?
C25' C26' H26D 109.5 . . ?
N27' C26' H26C 109.5 . . ?
C25' C26' H26C 109.5 . . ?
H26D C26' H26C 108.1 . . ?
C28' N27' C26' 119.9(4) . . ?
C28' N27' H27' 120.0 . . ?
C26' N27' H27' 120.0 . . ?
O29' C28' N27' 124.2(4) . . ?
O29' C28' C30' 120.2(4) . . ?
N27' C28' C30' 115.6(4) . . ?
C31' C30' C35' 117.9(4) . . ?
C31' C30' C28' 122.6(4) . . ?
C35' C30' C28' 119.5(4) . . ?
C32' C31' C30' 119.5(5) . . ?
C32' C31' H31' 120.2 . . ?
C30' C31' H31' 120.2 . . ?
C33' C32' C31' 120.5(5) . . ?
C33' C32' H32' 119.7 . . ?
C31' C32' H32' 119.7 . . ?
C32' C33' C34' 121.0(5) . . ?
C32' C33' H33' 119.5 . . ?
C34' C33' H33' 119.5 . . ?
C35' C34' C33' 117.6(5) . . ?
C35' C34' H34' 121.2 . . ?
C33' C34' H34' 121.2 . . ?
C34' C35' C30' 123.5(5) . . ?
C34' C35' N36' 118.2(4) . . ?
C30' C35' N36' 118.2(4) . . ?
O37' N36' O38' 125.6(5) . . ?
O37' N36' C35' 118.9(4) . . ?
O38' N36' C35' 115.6(5) . . ?
C25' C39' C41' 119.2(4) . . ?
C25' C39' C40' 121.3(4) . . ?
C41' C39' C40' 119.4(4) . . ?
C39' C40' H40D 109.5 . . ?
C39' C40' H40F 109.5 . . ?
H40D C40' H40F 109.5 . . ?
C39' C40' H40E 109.5 . . ?
H40D C40' H40E 109.5 . . ?
H40F C40' H40E 109.5 . . ?
C56' C41' C39' 120.8(4) . . ?
C56' C41' C42' 120.4(4) . . ?
C39' C41' C42' 118.8(4) . . ?
N43' C42' C41' 111.9(3) . . ?
N43' C42' H42D 109.2 . . ?
C41' C42' H42D 109.2 . . ?
N43' C42' H42C 109.2 . . ?
C41' C42' H42C 109.2 . . ?
H42D C42' H42C 107.9 . . ?
C44' N43' C42' 118.9(4) . . ?
C44' N43' H43' 120.5 . . ?
C42' N43' H43' 120.5 . . ?
O45' C44' N43' 122.9(4) . . ?
O45' C44' C46' 119.9(4) . . ?
N43' C44' C46' 117.2(4) . . ?
C47' C46' C51' 117.4(4) . . ?
C47' C46' C44' 123.4(4) . . ?
C51' C46' C44' 119.1(4) . . ?
C48' C47' C46' 120.6(4) . . ?
C48' C47' H47' 119.7 . . ?
C46' C47' H47' 119.7 . . ?
C49' C48' C47' 120.6(5) . . ?
C49' C48' H48' 119.7 . . ?
C47' C48' H48' 119.7 . . ?
C48' C49' C50' 119.9(5) . . ?
C48' C49' H49' 120.0 . . ?
C50' C49' H49' 120.0 . . ?
C51' C50' C49' 118.6(5) . . ?
C51' C50' H50' 120.7 . . ?
C49' C50' H50' 120.7 . . ?
C50' C51' C46' 122.8(4) . . ?
C50' C51' N52' 116.9(4) . . ?
C46' C51' N52' 120.2(4) . . ?
O53' N52' O54' 124.9(5) . . ?
O53' N52' C51' 118.0(5) . . ?
O54' N52' C51' 116.9(5) . . ?
C56' C55' H55E 109.5 . . ?
C56' C55' H55F 109.5 . . ?
H55E C55' H55F 109.5 . . ?
C56' C55' H55D 109.5 . . ?
H55E C55' H55D 109.5 . . ?
H55F C55' H55D 109.5 . . ?
C22' C56' C41' 119.0(4) . . ?
C22' C56' C55' 120.4(4) . . ?
C41' C56' C55' 120.6(4) . . ?
C58' N57' C70' 109.5(3) . . ?
C58' N57' C66' 108.7(3) . . ?
C70' N57' C66' 112.0(4) . . ?
C58' N57' C62' 110.5(4) . . ?
C70' N57' C62' 107.7(4) . . ?
C66' N57' C62' 108.4(4) . . ?
C59' C58' N57' 117.5(4) . . ?
C59' C58' H58A 107.9 . . ?
N57' C58' H58A 107.9 . . ?
C59' C58' H58B 107.9 . . ?
N57' C58' H58B 107.9 . . ?
H58A C58' H58B 107.2 . . ?
C58' C59' C60' 111.2(4) . . ?
C58' C59' H59A 109.4 . . ?
C60' C59' H59A 109.4 . . ?
C58' C59' H59B 109.4 . . ?
C60' C59' H59B 109.4 . . ?
H59A C59' H59B 108.0 . . ?
C59' C60' C61' 115.0(4) . . ?
C59' C60' H60B 108.5 . . ?
C61' C60' H60B 108.5 . . ?
C59' C60' H60A 108.5 . . ?
C61' C60' H60A 108.5 . . ?
H60B C60' H60A 107.5 . . ?
C60' C61' H61B 109.5 . . ?
C60' C61' H61A 109.5 . . ?
H61B C61' H61A 109.5 . . ?
C60' C61' H61C 109.5 . . ?
H61B C61' H61C 109.5 . . ?
H61A C61' H61C 109.5 . . ?
C63' C62' N57' 117.4(4) . . ?
C63' C62' H62A 108.0 . . ?
N57' C62' H62A 108.0 . . ?
C63' C62' H62B 108.0 . . ?
N57' C62' H62B 108.0 . . ?
H62A C62' H62B 107.2 . . ?
C62' C63' C64' 110.2(5) . . ?
C62' C63' H63A 109.6 . . ?
C64' C63' H63A 109.6 . . ?
C62' C63' H63B 109.6 . . ?
C64' C63' H63B 109.6 . . ?
H63A C63' H63B 108.1 . . ?
C63' C64' C65' 112.3(5) . . ?
C63' C64' H64A 109.1 . . ?
C65' C64' H64A 109.1 . . ?
C63' C64' H64B 109.1 . . ?
C65' C64' H64B 109.1 . . ?
H64A C64' H64B 107.9 . . ?
C64' C65' H65A 109.5 . . ?
C64' C65' H65B 109.5 . . ?
H65A C65' H65B 109.5 . . ?
C64' C65' H65C 109.5 . . ?
H65A C65' H65C 109.5 . . ?
H65B C65' H65C 109.5 . . ?
C67' C66' N57' 116.4(4) . . ?
C67' C66' H66B 108.2 . . ?
N57' C66' H66B 108.2 . . ?
C67' C66' H66A 108.2 . . ?
N57' C66' H66A 108.2 . . ?
H66B C66' H66A 107.3 . . ?
C68' C67' C66' 110.9(5) . . ?
C68' C67' H67B 109.5 . . ?
C66' C67' H67B 109.5 . . ?
C68' C67' H67A 109.5 . . ?
C66' C67' H67A 109.5 . . ?
H67B C67' H67A 108.0 . . ?
C69' C68' C67' 113.4(6) . . ?
C69' C68' H68B 108.9 . . ?
C67' C68' H68B 108.9 . . ?
C69' C68' H68A 108.9 . . ?
C67' C68' H68A 108.9 . . ?
H68B C68' H68A 107.7 . . ?
C68' C69' H69B 109.5 . . ?
C68' C69' H69A 109.5 . . ?
H69B C69' H69A 109.5 . . ?
C68' C69' H69C 109.5 . . ?
H69B C69' H69C 109.5 . . ?
H69A C69' H69C 109.5 . . ?
C71' C70' N57' 116.5(4) . . ?
C71' C70' H70B 108.2 . . ?
N57' C70' H70B 108.2 . . ?
C71' C70' H70A 108.2 . . ?
N57' C70' H70A 108.2 . . ?
H70B C70' H70A 107.3 . . ?
C70' C71' C72' 112.4(5) . . ?
C70' C71' H71B 109.1 . . ?
C72' C71' H71B 109.1 . . ?
C70' C71' H71A 109.1 . . ?
C72' C71' H71A 109.1 . . ?
H71B C71' H71A 107.9 . . ?
C73' C72' C71' 110.3(5) . . ?
C73' C72' H72A 109.6 . . ?
C71' C72' H72A 109.6 . . ?
C73' C72' H72B 109.6 . . ?
C71' C72' H72B 109.6 . . ?
H72A C72' H72B 108.1 . . ?
C72' C73' H73A 109.5 . . ?
C72' C73' H73B 109.5 . . ?
H73A C73' H73B 109.5 . . ?
C72' C73' H73C 109.5 . . ?
H73A C73' H73C 109.5 . . ?
H73B C73' H73C 109.5 . . ?

loop_
_geom_bond_atom_site_label_1
_geom_bond_atom_site_label_2
_geom_bond_distance
_geom_bond_site_symmetry_2
_geom_bond_publ_flag
O3 H3A 0.87(2) . ?
O3 H3B 0.88(2) . ?
O4 H4A 0.88(2) . ?
O4 H4B 0.87(2) . ?
O5 H5A 0.87(7) . ?
O5 H5B 0.79(6) . ?
O6 H6A 0.89(2) . ?
O6 H6B 0.88(2) . ?
O7 H7A 0.80(7) . ?
O7 H7B 0.74(6) . ?
O8 H8A 0.80(5) . ?
O8 H8B 0.88(6) . ?
O9 N10 1.218(6) . ?
N10 O11 1.227(6) . ?
N10 C12 1.471(6) . ?
C12 C13 1.378(7) . ?
C12 C17 1.403(6) . ?
C13 C14 1.372(7) . ?
C13 H13 0.9300 . ?
C14 C15 1.381(7) . ?
C14 H14 0.9300 . ?
C15 C16 1.381(6) . ?
C15 H15 0.9300 . ?
C16 C17 1.386(6) . ?
C16 H16 0.9300 . ?
C17 C18 1.496(6) . ?
C18 O19 1.237(5) . ?
C18 N20 1.328(6) . ?
N20 C21 1.463(6) . ?
N20 H20 0.8600 . ?
C21 C22 1.506(6) . ?
C21 H21B 0.9700 . ?
C21 H21A 0.9700 . ?
C22 C55 1.394(6) . ?
C22 C23 1.405(6) . ?
C23 C25 1.402(6) . ?
C23 C24 1.519(6) . ?
C24 H24B 0.9600 . ?
C24 H24C 0.9600 . ?
C24 H24A 0.9600 . ?
C25 C39 1.405(6) . ?
C25 C26 1.509(6) . ?
C26 N27 1.457(6) . ?
C26 H26A 0.9700 . ?
C26 H26B 0.9700 . ?
N27 C28 1.332(6) . ?
N27 H27 0.8600 . ?
C28 O29 1.233(5) . ?
C28 C30 1.504(6) . ?
C30 C35 1.381(7) . ?
C30 C31 1.392(7) . ?
C31 C32 1.388(7) . ?
C31 H31 0.9300 . ?
C32 C33 1.357(8) . ?
C32 H32 0.9300 . ?
C33 C34 1.387(8) . ?
C33 H33 0.9300 . ?
C34 C35 1.376(7) . ?
C34 H34 0.9300 . ?
C35 N36 1.477(7) . ?
N36 O38 1.204(7) . ?
N36 O37 1.220(6) . ?
C39 C41 1.397(6) . ?
C39 C40 1.514(6) . ?
C40 H40A 0.9600 . ?
C40 H40C 0.9600 . ?
C40 H40B 0.9600 . ?
C41 C55 1.397(6) . ?
C41 C42 1.514(6) . ?
C42 N43 1.468(5) . ?
C42 H42A 0.9700 . ?
C42 H42B 0.9700 . ?
N43 C44 1.320(6) . ?
N43 H43 0.8600 . ?
C44 O45 1.235(5) . ?
C44 C46 1.502(6) . ?
C46 C51 1.389(6) . ?
C46 C47 1.393(6) . ?
C47 C48 1.383(7) . ?
C47 H47 0.9300 . ?
C48 C49 1.377(7) . ?
C48 H48 0.9300 . ?
C49 C50 1.389(7) . ?
C49 H49 0.9300 . ?
C50 C51 1.374(6) . ?
C50 H50 0.9300 . ?
C51 N52 1.473(6) . ?
N52 O54 1.214(5) . ?
N52 O53 1.232(5) . ?
C55 C56 1.524(6) . ?
C56 H56C 0.9600 . ?
C56 H56A 0.9600 . ?
C56 H56B 0.9600 . ?
N57 C70B 1.458(12) . ?
N57 C62 1.479(9) . ?
N57 C58B 1.518(10) . ?
N57 C66 1.531(8) . ?
N57 C58 1.541(8) . ?
N57 C70 1.549(8) . ?
N57 C66B 1.549(12) . ?
N57 C62B 1.552(13) . ?
C58 C58B 1.048(12) . ?
C58 C59B 1.060(12) . ?
C58 C59 1.529(11) . ?
C58B C59 1.173(12) . ?
C58B C59B 1.546(13) . ?
C58B C66 1.886(13) . ?
C59 C59B 1.156(14) . ?
C59 C60B 1.497(12) . ?
C59 C60 1.561(12) . ?
C59 C61B 2.02(2) . ?
C59B C60B 1.535(12) . ?
C59B C60 1.543(16) . ?
C60 C60B 0.726(13) . ?
C60 C61B 1.165(18) . ?
C60 C61 1.520(13) . ?
C60B C61B 1.505(15) . ?
C60B C61 1.697(14) . ?
C61 C61B 0.640(19) . ?
C62 C62B 1.108(15) . ?
C62 C63B 1.294(17) . ?
C62 C63 1.533(12) . ?
C62 C66B 1.719(15) . ?
C62B C63 1.095(14) . ?
C62B C63B 1.515(16) . ?
C62B C70 1.983(15) . ?
C63 C63B 0.817(17) . ?
C63 C64B 1.398(17) . ?
C63 C64 1.563(13) . ?
C63B C64 1.40(2) . ?
C63B C64B 1.485(16) . ?
C64 C64B 0.790(15) . ?
C64 C65 1.536(15) . ?
C64B C65 1.158(19) . ?
C64B C65B 1.520(16) . ?
C65 C65B 1.66(2) . ?
C66 C67B 1.227(16) . ?
C66 C66B 1.270(15) . ?
C66 C67 1.524(12) . ?
C66B C67 1.286(16) . ?
C66B C67B 1.516(16) . ?
C67 C67B 0.636(19) . ?
C67 C68B 1.400(18) . ?
C67 C68 1.576(13) . ?
C67B C68 1.324(18) . ?
C67B C68B 1.522(16) . ?
C68 C68B 0.983(17) . ?
C68 C69B 1.376(17) . ?
C68 C69 1.437(18) . ?
C68B C69B 1.468(15) . ?
C69 C69B 1.59(3) . ?
C70 C70B 0.862(13) . ?
C70 C71B 1.222(17) . ?
C70 C71 1.502(10) . ?
C70B C71 1.168(13) . ?
C70B C71B 1.522(16) . ?
C71 C71B 1.187(17) . ?
C71 C72 1.524(18) . ?
C71 C72B 1.532(11) . ?
C71B C72B 1.550(15) . ?
C71B C72 1.85(3) . ?
C72 C73 1.451(18) . ?
C72 C73B 1.78(4) . ?
C72B C73B 1.430(16) . ?
C72B C73 1.543(12) . ?
C73 C73B 1.71(2) . ?
O74 C75 1.427(7) . ?
O74 C79 1.433(8) . ?
C75 C76 1.504(8) . ?
C75 H75B 0.9700 . ?
C75 H75A 0.9700 . ?
C76 O77 1.430(7) . ?
C76 H76A 0.9700 . ?
C76 H76B 0.9700 . ?
O77 C78 1.429(7) . ?
C78 C79 1.489(8) . ?
C78 H78B 0.9700 . ?
C78 H78A 0.9700 . ?
C79 H79A 0.9700 . ?
C79 H79B 0.9700 . ?
O80 C81 1.397(8) . ?
O80 C85 1.425(8) . ?
C81 C82 1.483(10) . ?
C81 H81B 0.9700 . ?
C81 H81A 0.9700 . ?
C82 O83 1.435(8) . ?
C82 H82A 0.9700 . ?
C82 H82B 0.9700 . ?
O83 C84 1.412(7) . ?
C84 C85 1.481(9) . ?
C84 H84B 0.9700 . ?
C84 H84A 0.9700 . ?
C85 H85A 0.9700 . ?
C85 H85B 0.9700 . ?
O9' N10' 1.219(5) . ?
N10' O11' 1.231(5) . ?
N10' C12' 1.475(6) . ?
C12' C17' 1.384(6) . ?
C12' C13' 1.391(6) . ?
C13' C14' 1.390(7) . ?
C13' H13' 0.9300 . ?
C14' C15' 1.381(7) . ?
C14' H14' 0.9300 . ?
C15' C16' 1.387(6) . ?
C15' H15' 0.9300 . ?
C16' C17' 1.390(6) . ?
C16' H16' 0.9300 . ?
C17' C18' 1.505(6) . ?
C18' O19' 1.229(5) . ?
C18' N20' 1.326(6) . ?
N20' C21' 1.467(5) . ?
N20' H20' 0.8600 . ?
C21' C22' 1.506(6) . ?
C21' H21C 0.9700 . ?
C21' H21D 0.9700 . ?
C22' C56' 1.388(6) . ?
C22' C23' 1.393(6) . ?
C23' C25' 1.406(6) . ?
C23' C24' 1.516(6) . ?
C24' H24E 0.9600 . ?
C24' H24D 0.9600 . ?
C24' H24F 0.9600 . ?
C25' C39' 1.397(6) . ?
C25' C26' 1.508(6) . ?
C26' N27' 1.459(5) . ?
C26' H26D 0.9700 . ?
C26' H26C 0.9700 . ?
N27' C28' 1.323(6) . ?
N27' H27' 0.8600 . ?
C28' O29' 1.234(5) . ?
C28' C30' 1.501(6) . ?
C30' C31' 1.391(7) . ?
C30' C35' 1.397(6) . ?
C31' C32' 1.388(7) . ?
C31' H31' 0.9300 . ?
C32' C33' 1.383(8) . ?
C32' H32' 0.9300 . ?
C33' C34' 1.386(8) . ?
C33' H33' 0.9300 . ?
C34' C35' 1.362(7) . ?
C34' H34' 0.9300 . ?
C35' N36' 1.485(7) . ?
N36' O37' 1.213(6) . ?
N36' O38' 1.234(6) . ?
C39' C41' 1.401(6) . ?
C39' C40' 1.513(6) . ?
C40' H40D 0.9600 . ?
C40' H40F 0.9600 . ?
C40' H40E 0.9600 . ?
C41' C56' 1.401(6) . ?
C41' C42' 1.507(6) . ?
C42' N43' 1.460(5) . ?
C42' H42D 0.9700 . ?
C42' H42C 0.9700 . ?
N43' C44' 1.334(6) . ?
N43' H43' 0.8600 . ?
C44' O45' 1.235(5) . ?
C44' C46' 1.520(6) . ?
C46' C47' 1.385(6) . ?
C46' C51' 1.386(6) . ?
C47' C48' 1.383(7) . ?
C47' H47' 0.9300 . ?
C48' C49' 1.377(7) . ?
C48' H48' 0.9300 . ?
C49' C50' 1.381(7) . ?
C49' H49' 0.9300 . ?
C50' C51' 1.377(7) . ?
C50' H50' 0.9300 . ?
C51' N52' 1.476(6) . ?
N52' O53' 1.218(6) . ?
N52' O54' 1.224(6) . ?
C55' C56' 1.510(6) . ?
C55' H55E 0.9600 . ?
C55' H55F 0.9600 . ?
C55' H55D 0.9600 . ?
N57' C58' 1.509(6) . ?
N57' C70' 1.510(6) . ?
N57' C66' 1.511(6) . ?
N57' C62' 1.536(6) . ?
C58' C59' 1.504(6) . ?
C58' H58A 0.9700 . ?
C58' H58B 0.9700 . ?
C59' C60' 1.509(6) . ?
C59' H59A 0.9700 . ?
C59' H59B 0.9700 . ?
C60' C61' 1.510(7) . ?
C60' H60B 0.9700 . ?
C60' H60A 0.9700 . ?
C61' H61B 0.9600 . ?
C61' H61A 0.9600 . ?
C61' H61C 0.9600 . ?
C62' C63' 1.483(7) . ?
C62' H62A 0.9700 . ?
C62' H62B 0.9700 . ?
C63' C64' 1.534(8) . ?
C63' H63A 0.9700 . ?
C63' H63B 0.9700 . ?
C64' C65' 1.558(10) . ?
C64' H64A 0.9700 . ?
C64' H64B 0.9700 . ?
C65' H65A 0.9600 . ?
C65' H65B 0.9600 . ?
C65' H65C 0.9600 . ?
C66' C67' 1.507(7) . ?
C66' H66B 0.9700 . ?
C66' H66A 0.9700 . ?
C67' C68' 1.506(7) . ?
C67' H67B 0.9700 . ?
C67' H67A 0.9700 . ?
C68' C69' 1.491(9) . ?
C68' H68B 0.9700 . ?
C68' H68A 0.9700 . ?
C69' H69B 0.9600 . ?
C69' H69A 0.9600 . ?
C69' H69C 0.9600 . ?
C70' C71' 1.492(7) . ?
C70' H70B 0.9700 . ?
C70' H70A 0.9700 . ?
C71' C72' 1.522(8) . ?
C71' H71B 0.9700 . ?
C71' H71A 0.9700 . ?
C72' C73' 1.520(9) . ?
C72' H72A 0.9700 . ?
C72' H72B 0.9700 . ?
C73' H73A 0.9600 . ?
C73' H73B 0.9600 . ?
C73' H73C 0.9600 . ?

loop_
_geom_hbond_atom_site_label_D
_geom_hbond_atom_site_label_H
_geom_hbond_atom_site_label_A
_geom_hbond_distance_DH
_geom_hbond_distance_HA
_geom_hbond_distance_DA
_geom_hbond_angle_DHA
_geom_hbond_site_symmetry_A
O3 H3B F1 0.88(2) 1.78(2) 2.655(4) 171(8) 1
O4 H4A F1 0.88(2) 1.79(2) 2.673(4) 179(6) 1_455
O4 H4B F1 0.87(2) 2.09(3) 2.912(4) 157(6) 2_665
O5 H5A O8 0.87(7) 1.95(7) 2.808(5) 172(6) 1
O5 H5B F2 0.79(6) 1.90(6) 2.675(5) 169(5) 1
O6 H6A F2 0.89(2) 2.10(3) 2.941(4) 158(5) 2_656
O6 H6B F2 0.88(2) 1.82(2) 2.694(4) 172(7) 1
O7 H7A O3 0.80(7) 2.01(7) 2.809(5) 177(6) 2_766
O7 H7B F1 0.74(6) 1.97(6) 2.690(5) 166(6) 1_556
O8 H8A F2 0.80(5) 1.88(5) 2.669(5) 168(5) 2_656
N20 H20 F1 0.86 1.95 2.763(4) 157.6 1_556
N27 H27 O4 0.86 1.96 2.807(5) 168.6 2_666
N43 H43 O7 0.86 2.03 2.884(5) 170.5 1
N20' H20' O5 0.86 2.05 2.905(5) 170.9 1_565
N27' H27' O6 0.86 2.01 2.845(5) 165.0 2_666
N43' H43' F2 0.86 1.96 2.773(4) 157.7 1_565
